data_2218336
loop_
_publ_author_name
'Selvanayagam, S.'
'Sridhar, B.'
'Ravikumar, K.'
'Kathiravan, S.'
'Raghunathan, R.'

_publ_section_title
;
 1-Vinyl-1<i>H</i>-indole-3-carbaldehyde
;
_journal_coeditor_code BT2714
_journal_issue 6
_journal_name_full 'Acta Crystallographica Section E'
_journal_page_first o1163
_journal_paper_doi 10.1107/S160053680801547X
_journal_volume 64
_journal_year 2008
_chemical_formula_iupac 'C11 H9 N O'
_chemical_formula_moiety 'C11 H9 N O'
_chemical_formula_sum 'C11 H9 N O'
_chemical_formula_weight 171.19
_chemical_name_systematic
;
1-Vinyl-1H-indole-3-carbaldehyde
;
_space_group_IT_number 14
_symmetry_cell_setting monoclinic
_symmetry_space_group_name_Hall '-P 2yn'
_symmetry_space_group_name_H-M 'P 1 21/n 1'
_atom_sites_solution_hydrogens geom
_atom_sites_solution_primary direct
_atom_sites_solution_secondary difmap
_audit_creation_method SHELXL-97
_cell_angle_alpha 90.00
_cell_angle_beta 99.9520(10)
_cell_angle_gamma 90.00
_cell_formula_units_Z 4
_cell_length_a 8.3200(5)
_cell_length_b 8.1490(5)
_cell_length_c 13.1620(7)
_cell_measurement_reflns_used 4554
_cell_measurement_temperature 293(2)
_cell_measurement_theta_max 23.6
_cell_measurement_theta_min 2.1
_cell_volume 878.95(9)
_computing_cell_refinement 'SAINT (Bruker, 2001)'
_computing_data_collection 'SMART (Bruker, 2001)'
_computing_data_reduction 'SAINT (Bruker, 2001)'
_computing_molecular_graphics
;
ORTEP-3 (Farrugia, 1997) and PLATON (Spek, 2003)
;
_computing_publication_material 'SHELXL97 (Sheldrick, 2008) and PARST (Nardelli, 1995)'
_computing_structure_refinement 'SHELXL97 (Sheldrick, 2008)'
_computing_structure_solution 'SHELXS97 (Sheldrick, 2008)'
_diffrn_ambient_temperature 293(2)
_diffrn_measured_fraction_theta_full 0.999
_diffrn_measured_fraction_theta_max 0.971
_diffrn_measurement_device 'Bruker SMART APEX'
_diffrn_measurement_device_type 'Bruker SMART APEX CCD area-detector'
_diffrn_measurement_method \w
_diffrn_radiation_monochromator graphite
_diffrn_radiation_source 'fine-focus sealed tube'
_diffrn_radiation_type MoK\a
_diffrn_radiation_wavelength 0.71073
_diffrn_reflns_av_R_equivalents 0.0197
_diffrn_reflns_av_sigmaI/netI 0.0145
_diffrn_reflns_limit_h_max 10
_diffrn_reflns_limit_h_min -10
_diffrn_reflns_limit_k_max 10
_diffrn_reflns_limit_k_min -10
_diffrn_reflns_limit_l_max 16
_diffrn_reflns_limit_l_min -17
_diffrn_reflns_number 9730
_diffrn_reflns_theta_full 25.00
_diffrn_reflns_theta_max 28.02
_diffrn_reflns_theta_min 2.95
_diffrn_standards_decay_% 0
_diffrn_standards_interval_count 0
_diffrn_standards_number 0
_exptl_absorpt_coefficient_mu 0.084
_exptl_absorpt_correction_type none
_exptl_crystal_colour Colourless
_exptl_crystal_density_diffrn 1.294
_exptl_crystal_density_method 'not measured'
_exptl_crystal_description Block
_exptl_crystal_F_000 360
_exptl_crystal_size_max 0.24
_exptl_crystal_size_mid 0.22
_exptl_crystal_size_min 0.20
_refine_diff_density_max 0.21
_refine_diff_density_min -0.19
_refine_ls_extinction_method none
_refine_ls_goodness_of_fit_ref 1.05
_refine_ls_hydrogen_treatment constr
_refine_ls_matrix_type full
_refine_ls_number_parameters 118
_refine_ls_number_reflns 2072
_refine_ls_number_restraints 0
_refine_ls_restrained_S_all 1.05
_refine_ls_R_factor_all 0.049
_refine_ls_R_factor_gt 0.044
_refine_ls_shift/su_max 0.000
_refine_ls_shift/su_mean 0.000
_refine_ls_structure_factor_coef Fsqd
_refine_ls_weighting_details 'calc w=1/[\s^2^(Fo^2^)+(0.0665P)^2^+0.1375P] where P=(Fo^2^+2Fc^2^)/3'
_refine_ls_weighting_scheme calc
_refine_ls_wR_factor_gt 0.122
_refine_ls_wR_factor_ref 0.127
_reflns_number_gt 1823
_reflns_number_total 2072
_reflns_threshold_expression I>2\s(I)
_cod_data_source_file bt2714.cif
_cod_data_source_block I
_cod_depositor_comments
;
The following automatic conversions were performed:
'_symmetry_cell_setting' value 'Monoclinic' changed to 'monoclinic'
according to '/home/saulius/struct/CIF-dictionaries/cif_core.dic'
dictionary named 'cif_core.dic' version 2.4.1 from 2010-06-29.

Automatic conversion script
Id: cif_fix_enum 1527 2010-12-29 10:47:43Z saulius 

The following automatic conversions were performed:

'_symmetry_cell_setting' value 'Monoclinic' changed to 'monoclinic'
according to /home/saulius/struct/CIF-dictionaries/cif_core.dic
dictionary named 'cif_core.dic' version 2.4.1 from 2010-06-29.

Automatic conversion script
Id: cif_fix_values 1715 2011-07-08 13:25:40Z adriana 
;
_cod_original_sg_symbol_H-M 'P 21/n'
_cod_database_code 2218336
_cod_database_fobs_code 2218336

loop_
_symmetry_equiv_pos_as_xyz
'x, y, z'
'-x+1/2, y+1/2, -z+1/2'
'-x, -y, -z'
'x-1/2, -y-1/2, z-1/2'

loop_
_atom_site_type_symbol
_atom_site_label
_atom_site_fract_x
_atom_site_fract_y
_atom_site_fract_z
_atom_site_U_iso_or_equiv
_atom_site_adp_type
_atom_site_calc_flag
_atom_site_refinement_flags
_atom_site_occupancy
O O1 0.81283(15) 0.20464(18) -0.13362(9) 0.0826(4) Uani d . 1
N N1 0.41791(12) 0.24005(13) 0.07004(7) 0.0469(3) Uani d . 1
C C1 0.54641(14) 0.14623(13) 0.12226(8) 0.0424(3) Uani d . 1
C C2 0.56155(16) 0.06833(16) 0.21713(9) 0.0505(3) Uani d . 1
H H2 0.4800 0.0748 0.2572 0.061 Uiso calc R 1
C C3 0.70276(18) -0.01899(17) 0.24918(10) 0.0581(3) Uani d . 1
H H3 0.7166 -0.0736 0.3121 0.070 Uiso calc R 1
C C4 0.82544(17) -0.02764(17) 0.18966(11) 0.0594(4) Uani d . 1
H H4 0.9197 -0.0870 0.2139 0.071 Uiso calc R 1
C C5 0.80997(15) 0.04980(16) 0.09564(10) 0.0527(3) Uani d . 1
H H5 0.8925 0.0434 0.0563 0.063 Uiso calc R 1
C C6 0.66781(14) 0.13815(13) 0.06061(8) 0.0431(3) Uani d . 1
C C7 0.60762(15) 0.23003(15) -0.03148(9) 0.0480(3) Uani d . 1
C C8 0.45684(16) 0.28725(16) -0.02188(9) 0.0503(3) Uani d . 1
H H8 0.3901 0.3497 -0.0712 0.060 Uiso calc R 1
C C9 0.27187(17) 0.27412(19) 0.10596(12) 0.0615(4) Uani d . 1
H H9 0.2701 0.2521 0.1751 0.074 Uiso calc R 1
C C10 0.14066(19) 0.3327(2) 0.05257(15) 0.0779(5) Uani d . 1
H H10A 0.1365 0.3567 -0.0169 0.094 Uiso calc R 1
H H10B 0.0498 0.3511 0.0834 0.094 Uiso calc R 1
C C11 0.68162(19) 0.2565(2) -0.12120(11) 0.0621(4) Uani d . 1
H H11 0.6233 0.3191 -0.1742 0.075 Uiso calc R 1

loop_
_atom_site_aniso_label
_atom_site_aniso_U_11
_atom_site_aniso_U_22
_atom_site_aniso_U_33
_atom_site_aniso_U_12
_atom_site_aniso_U_13
_atom_site_aniso_U_23
O1 0.0720(7) 0.1185(10) 0.0649(7) 0.0021(6) 0.0336(6) 0.0075(6)
N1 0.0474(5) 0.0518(6) 0.0428(5) 0.0032(4) 0.0110(4) -0.0026(4)
C1 0.0457(6) 0.0418(5) 0.0396(5) -0.0022(4) 0.0075(4) -0.0069(4)
C2 0.0595(7) 0.0521(7) 0.0417(6) -0.0035(5) 0.0136(5) -0.0023(5)
C3 0.0707(8) 0.0549(7) 0.0464(6) 0.0007(6) 0.0035(6) 0.0051(5)
C4 0.0562(7) 0.0544(7) 0.0641(8) 0.0080(6) 0.0011(6) 0.0007(6)
C5 0.0475(6) 0.0527(7) 0.0591(7) 0.0000(5) 0.0129(5) -0.0070(5)
C6 0.0472(6) 0.0418(6) 0.0411(5) -0.0053(4) 0.0102(4) -0.0072(4)
C7 0.0543(7) 0.0486(6) 0.0425(6) -0.0046(5) 0.0124(5) -0.0023(5)
C8 0.0566(7) 0.0513(7) 0.0427(6) 0.0017(5) 0.0079(5) 0.0021(5)
C9 0.0564(8) 0.0736(9) 0.0586(8) 0.0089(6) 0.0209(6) -0.0013(6)
C10 0.0580(9) 0.0892(12) 0.0894(12) 0.0170(8) 0.0205(8) 0.0036(9)
C11 0.0670(8) 0.0743(9) 0.0481(7) -0.0059(7) 0.0185(6) 0.0041(6)

loop_
_atom_type_symbol
_atom_type_description
_atom_type_scat_dispersion_real
_atom_type_scat_dispersion_imag
_atom_type_scat_source
C C 0.0033 0.0016 'International Tables Vol C Tables 4.2.6.8 and 6.1.1.4'
H H 0.0000 0.0000 'International Tables Vol C Tables 4.2.6.8 and 6.1.1.4'
N N 0.0061 0.0033 'International Tables Vol C Tables 4.2.6.8 and 6.1.1.4'
O O 0.0106 0.0060 'International Tables Vol C Tables 4.2.6.8 and 6.1.1.4'

loop_
_geom_angle_atom_site_label_1
_geom_angle_atom_site_label_2
_geom_angle_atom_site_label_3
_geom_angle
C8 N1 C1 108.24(10)
C8 N1 C9 126.55(12)
C1 N1 C9 125.17(11)
C2 C1 N1 129.57(11)
C2 C1 C6 122.48(11)
N1 C1 C6 107.94(10)
C3 C2 C1 116.91(12)
C3 C2 H2 121.5
C1 C2 H2 121.5
C2 C3 C4 121.60(12)
C2 C3 H3 119.2
C4 C3 H3 119.2
C5 C4 C3 121.31(12)
C5 C4 H4 119.3
C3 C4 H4 119.3
C4 C5 C6 118.49(12)
C4 C5 H5 120.8
C6 C5 H5 120.8
C5 C6 C1 119.20(11)
C5 C6 C7 134.39(11)
C1 C6 C7 106.40(10)
C8 C7 C6 106.95(10)
C8 C7 C11 123.72(13)
C6 C7 C11 129.29(12)
N1 C8 C7 110.46(11)
N1 C8 H8 124.8
C7 C8 H8 124.8
C10 C9 N1 126.30(15)
C10 C9 H9 116.8
N1 C9 H9 116.8
C9 C10 H10A 120.0
C9 C10 H10B 120.0
H10A C10 H10B 120.0
O1 C11 C7 125.68(15)
O1 C11 H11 117.2
C7 C11 H11 117.2

loop_
_geom_bond_atom_site_label_1
_geom_bond_atom_site_label_2
_geom_bond_distance
O1 C11 1.2079(19)
N1 C8 1.3610(16)
N1 C1 1.3949(15)
N1 C9 1.4055(16)
C1 C2 1.3869(16)
C1 C6 1.4023(16)
C2 C3 1.3760(19)
C2 H2 0.9300
C3 C4 1.392(2)
C3 H3 0.9300
C4 C5 1.3751(19)
C4 H4 0.9300
C5 C6 1.3933(17)
C5 H5 0.9300
C6 C7 1.4390(17)
C7 C8 1.3645(18)
C7 C11 1.4393(18)
C8 H8 0.9300
C9 C10 1.284(2)
C9 H9 0.9300
C10 H10A 0.9300
C10 H10B 0.9300
C11 H11 0.9300

loop_
_geom_hbond_atom_site_label_D
_geom_hbond_atom_site_label_H
_geom_hbond_atom_site_label_A
_geom_hbond_site_symmetry_A
_geom_hbond_distance_DH
_geom_hbond_distance_HA
_geom_hbond_distance_DA
_geom_hbond_angle_DHA
C9 H9 O1 4_566 0.93 2.51 3.390(2) 159

loop_
_geom_torsion_atom_site_label_1
_geom_torsion_atom_site_label_2
_geom_torsion_atom_site_label_3
_geom_torsion_atom_site_label_4
_geom_torsion
C8 N1 C1 C2 -178.34(12)
C9 N1 C1 C2 -0.3(2)
C8 N1 C1 C6 0.77(13)
C9 N1 C1 C6 178.86(12)
N1 C1 C2 C3 178.96(11)
C6 C1 C2 C3 -0.04(18)
C1 C2 C3 C4 0.56(19)
C2 C3 C4 C5 -0.6(2)
C3 C4 C5 C6 0.0(2)
C4 C5 C6 C1 0.47(17)
C4 C5 C6 C7 -178.65(12)
C2 C1 C6 C5 -0.47(17)
N1 C1 C6 C5 -179.66(10)
C2 C1 C6 C7 178.87(10)
N1 C1 C6 C7 -0.32(12)
C5 C6 C7 C8 178.96(13)
C1 C6 C7 C8 -0.24(13)
C5 C6 C7 C11 1.3(2)
C1 C6 C7 C11 -177.94(13)
C1 N1 C8 C7 -0.95(14)
C9 N1 C8 C7 -179.00(12)
C6 C7 C8 N1 0.73(14)
C11 C7 C8 N1 178.60(12)
C8 N1 C9 C10 11.7(3)
C1 N1 C9 C10 -166.00(16)
C8 C7 C11 O1 -178.09(15)
C6 C7 C11 O1 -0.7(3)

loop_
_cod_related_entry_id
_cod_related_entry_database
_cod_related_entry_code
1 ChemSpider 9507672
